data_1562635
loop_
_publ_author_name
'Chen, Zhi-Hao'
'Zhao, Yue'
'Chen, Shui-Sheng'
'Wang, Peng'
'Sun, Wei-Yin'

_publ_section_title
;
 Synthesis and characterization of d10 metal complexes with mixed
 1,3-di(1H-imidazol-4-yl)benzene and multicarboxylate ligands
;
_journal_name_full 'Journal of Solid State Chemistry'
_journal_page_first 215
_journal_page_last 226
_journal_paper_doi 10.1016/j.jssc.2013.03.042
_journal_volume 202
_journal_year 2013
_chemical_formula_sum 'C21 H14 N4 O6 Zn'
_chemical_formula_weight 483.73
_space_group_IT_number 2
_space_group_name_Hall '-P 1'
_space_group_name_H-M_alt 'P -1'
_symmetry_cell_setting triclinic
_symmetry_space_group_name_H-M 'P -1'
_atom_sites_solution_hydrogens geom
_atom_sites_solution_primary direct
_atom_sites_solution_secondary difmap
_audit_creation_method SHELXL-97
_cell_angle_alpha 110.1260(10)
_cell_angle_beta 90.0200(10)
_cell_angle_gamma 99.3210(10)
_cell_formula_units_Z 2
_cell_length_a 9.1439(3)
_cell_length_b 9.2915(3)
_cell_length_c 12.0125(4)
_cell_measurement_temperature 293(2)
_cell_volume 943.88(5)
_computing_cell_refinement 'Bruker SAINT'
_computing_data_collection 'Bruker APEX2'
_computing_data_reduction 'Bruker SAINT'
_computing_molecular_graphics 'Bruker SHELXTL'
_computing_publication_material 'Bruker SHELXTL'
_computing_structure_refinement 'SHELXL-97 (Sheldrick, 2008)'
_computing_structure_solution 'SHELXS-97 (Sheldrick, 2008)'
_diffrn_ambient_temperature 293(2)
_diffrn_measured_fraction_theta_full 0.995
_diffrn_measured_fraction_theta_max 0.995
_diffrn_radiation_monochromator graphite
_diffrn_radiation_source 'fine-focus sealed tube'
_diffrn_radiation_type MoK\a
_diffrn_radiation_wavelength 0.71073
_diffrn_reflns_av_R_equivalents 0.0222
_diffrn_reflns_av_sigmaI/netI 0.0225
_diffrn_reflns_limit_h_max 10
_diffrn_reflns_limit_h_min -7
_diffrn_reflns_limit_k_max 11
_diffrn_reflns_limit_k_min -11
_diffrn_reflns_limit_l_max 14
_diffrn_reflns_limit_l_min -12
_diffrn_reflns_number 9438
_diffrn_reflns_theta_full 25.01
_diffrn_reflns_theta_max 25.01
_diffrn_reflns_theta_min 2.26
_exptl_absorpt_coefficient_mu 1.353
_exptl_absorpt_correction_T_max 0.8228
_exptl_absorpt_correction_T_min 0.7643
_exptl_absorpt_correction_type multi-scan
_exptl_absorpt_process_details sadabs
_exptl_crystal_density_diffrn 1.702
_exptl_crystal_density_method 'not measured'
_exptl_crystal_F_000 492
_exptl_crystal_size_max 0.21
_exptl_crystal_size_mid 0.17
_exptl_crystal_size_min 0.15
_refine_diff_density_max 0.241
_refine_diff_density_min -0.349
_refine_diff_density_rms 0.083
_refine_ls_extinction_method none
_refine_ls_goodness_of_fit_ref 1.096
_refine_ls_hydrogen_treatment mixed
_refine_ls_matrix_type full
_refine_ls_number_parameters 293
_refine_ls_number_reflns 3297
_refine_ls_number_restraints 0
_refine_ls_restrained_S_all 1.096
_refine_ls_R_factor_all 0.0259
_refine_ls_R_factor_gt 0.0245
_refine_ls_shift/su_max 0.002
_refine_ls_shift/su_mean 0.000
_refine_ls_structure_factor_coef Fsqd
_refine_ls_weighting_details 'calc w=1/[\s^2^(Fo^2^)+(0.0323P)^2^+0.4527P] where P=(Fo^2^+2Fc^2^)/3'
_refine_ls_weighting_scheme calc
_refine_ls_wR_factor_gt 0.0642
_refine_ls_wR_factor_ref 0.0652
_reflns_number_gt 3146
_reflns_number_total 3297
_reflns_threshold_expression >2sigma(I)
_cod_data_source_file JSSC-2013-202-215.cif
_cod_data_source_block 3
_cod_depositor_comments
;
The following automatic conversions were performed:

data item '_symmetry_cell_setting' value 'Triclinic' was changed to
'triclinic' in accordance with the built-in table derived from the
CIF Core dictionary named 'cif_core.dic' version 2.4.5 last updated
on 2014-11-21.

Automatic conversion script
Id: cif_fix_values 8369 2020-08-20 11:38:08Z andrius 
;
_cod_original_sg_symbol_H-M P-1
_cod_database_code 1562635

loop_
_symmetry_equiv_pos_as_xyz
'x, y, z'
'-x, -y, -z'

loop_
_atom_site_label
_atom_site_type_symbol
_atom_site_fract_x
_atom_site_fract_y
_atom_site_fract_z
_atom_site_U_iso_or_equiv
_atom_site_adp_type
_atom_site_occupancy
_atom_site_symmetry_multiplicity
_atom_site_calc_flag
_atom_site_refinement_flags
_atom_site_disorder_assembly
_atom_site_disorder_group
Zn1 Zn 0.25344(2) 0.06261(2) 0.981787(17) 0.02227(9) Uani 1 1 d . . .
C1 C 0.4865(2) 0.2466(2) 0.45101(16) 0.0250(4) Uani 1 1 d . . .
C2 C 0.4560(2) 0.2100(2) 0.55224(17) 0.0274(4) Uani 1 1 d . . .
H2 H 0.3771 0.1316 0.5495 0.033 Uiso 1 1 calc R . .
C3 C 0.5423(2) 0.2892(2) 0.65829(16) 0.0252(4) Uani 1 1 d . . .
C4 C 0.6594(2) 0.4064(2) 0.66170(17) 0.0296(4) Uani 1 1 d . . .
H4 H 0.7172 0.4605 0.7319 0.036 Uiso 1 1 calc R . .
C5 C 0.6906(2) 0.4434(2) 0.56096(18) 0.0317(5) Uani 1 1 d . . .
H5 H 0.7691 0.5222 0.5638 0.038 Uiso 1 1 calc R . .
C6 C 0.6058(2) 0.3637(2) 0.45641(18) 0.0306(4) Uani 1 1 d . . .
H6 H 0.6283 0.3882 0.3889 0.037 Uiso 1 1 calc R . .
C7 C 0.2209(2) 0.0145(3) 0.20733(18) 0.0349(5) Uani 1 1 d . . .
H7 H 0.1398 -0.0633 0.1727 0.042 Uiso 1 1 calc R . .
C8 C 0.4064(2) 0.1981(2) 0.23504(17) 0.0306(5) Uani 1 1 d . . .
H8 H 0.4780 0.2723 0.2212 0.037 Uiso 1 1 calc R . .
C9 C 0.3952(2) 0.1709(2) 0.33882(16) 0.0247(4) Uani 1 1 d . . .
C10 C 0.5258(2) 0.2658(3) 0.95105(17) 0.0316(5) Uani 1 1 d . . .
H10 H 0.5574 0.3003 1.0309 0.038 Uiso 1 1 calc R . .
C11 C 0.4084(2) 0.1343(2) 0.78235(16) 0.0266(4) Uani 1 1 d . . .
H11 H 0.3424 0.0595 0.7242 0.032 Uiso 1 1 calc R . .
C12 C 0.5083(2) 0.2486(2) 0.76422(16) 0.0243(4) Uani 1 1 d . . .
C13 C 0.1132(2) 0.5877(2) 0.79561(16) 0.0230(4) Uani 1 1 d . . .
C14 C 0.1327(2) 0.5265(2) 0.88419(16) 0.0232(4) Uani 1 1 d . . .
H14 H 0.1646 0.5937 0.9606 0.028 Uiso 1 1 calc R . .
C15 C 0.10558(19) 0.3673(2) 0.86084(16) 0.0222(4) Uani 1 1 d . . .
C16 C 0.0520(2) 0.2674(2) 0.74748(16) 0.0231(4) Uani 1 1 d . . .
H16 H 0.0328 0.1605 0.7308 0.028 Uiso 1 1 calc R . .
C17 C 0.0272(2) 0.3271(2) 0.65931(16) 0.0236(4) Uani 1 1 d . . .
C18 C 0.0615(2) 0.4864(2) 0.68238(16) 0.0248(4) Uani 1 1 d . . .
H18 H 0.0498 0.5254 0.6218 0.030 Uiso 1 1 calc R . .
C19 C 0.1517(2) 0.7602(2) 0.82358(16) 0.0251(4) Uani 1 1 d . . .
C20 C 0.1442(2) 0.3041(2) 0.95484(16) 0.0232(4) Uani 1 1 d . . .
C21 C -0.0410(2) 0.2202(2) 0.53996(16) 0.0253(4) Uani 1 1 d . . .
H5A H -0.046(4) 0.233(4) 0.387(3) 0.094(12) Uiso 1 1 d . . .
N1 N 0.27560(19) 0.0534(2) 0.31922(14) 0.0322(4) Uani 1 1 d . . .
H1A H 0.2416 0.0119 0.3699 0.039 Uiso 1 1 calc R . .
N2 N 0.29656(18) 0.10012(19) 0.15305(14) 0.0269(4) Uani 1 1 d . . .
N3 N 0.58198(18) 0.3313(2) 0.87428(14) 0.0295(4) Uani 1 1 d . . .
H3 H 0.6517 0.4108 0.8901 0.035 Uiso 1 1 calc R . .
N4 N 0.41990(17) 0.14583(19) 0.89977(14) 0.0268(4) Uani 1 1 d . . .
O1 O 0.1344(2) 0.82179(17) 0.74890(13) 0.0428(4) Uani 1 1 d . . .
O2 O 0.20688(17) 0.83720(15) 0.92848(12) 0.0325(3) Uani 1 1 d . . .
O3 O 0.21966(16) 0.39192(16) 1.04609(12) 0.0339(3) Uani 1 1 d . . .
O4 O 0.10146(14) 0.15896(15) 0.93122(12) 0.0269(3) Uani 1 1 d . . .
O5 O 0.00147(18) 0.27402(18) 0.45540(13) 0.0364(4) Uani 1 1 d . . .
O6 O -0.12676(17) 0.10012(16) 0.52465(12) 0.0360(4) Uani 1 1 d . . .

loop_
_atom_site_aniso_label
_atom_site_aniso_U_11
_atom_site_aniso_U_22
_atom_site_aniso_U_33
_atom_site_aniso_U_23
_atom_site_aniso_U_13
_atom_site_aniso_U_12
Zn1 0.03166(13) 0.01905(13) 0.01617(13) 0.00861(9) -0.00492(9) -0.00098(9)
C1 0.0290(9) 0.0276(10) 0.0163(9) 0.0067(8) -0.0032(7) 0.0008(8)
C2 0.0299(10) 0.0278(10) 0.0216(10) 0.0097(8) -0.0034(8) -0.0056(8)
C3 0.0289(9) 0.0280(10) 0.0186(9) 0.0093(8) -0.0015(7) 0.0021(8)
C4 0.0305(10) 0.0333(11) 0.0199(10) 0.0068(8) -0.0057(8) -0.0036(8)
C5 0.0289(10) 0.0345(11) 0.0292(11) 0.0137(9) -0.0038(8) -0.0076(9)
C6 0.0338(10) 0.0371(12) 0.0216(10) 0.0146(9) 0.0002(8) -0.0021(9)
C7 0.0378(11) 0.0398(12) 0.0228(10) 0.0143(9) -0.0085(9) -0.0127(9)
C8 0.0385(11) 0.0290(11) 0.0194(10) 0.0093(8) -0.0058(8) -0.0093(9)
C9 0.0293(9) 0.0251(10) 0.0176(9) 0.0073(8) -0.0014(7) -0.0005(8)
C10 0.0352(10) 0.0397(12) 0.0193(10) 0.0137(9) -0.0047(8) -0.0027(9)
C11 0.0308(10) 0.0283(10) 0.0172(9) 0.0069(8) -0.0031(8) -0.0020(8)
C12 0.0268(9) 0.0266(10) 0.0167(9) 0.0055(8) -0.0032(7) 0.0010(8)
C13 0.0268(9) 0.0197(9) 0.0217(9) 0.0077(8) -0.0018(7) 0.0005(7)
C14 0.0268(9) 0.0220(10) 0.0184(9) 0.0055(7) -0.0034(7) 0.0005(7)
C15 0.0240(9) 0.0224(9) 0.0208(9) 0.0093(8) -0.0015(7) 0.0016(7)
C16 0.0293(9) 0.0172(9) 0.0225(9) 0.0083(7) -0.0020(7) -0.0004(7)
C17 0.0288(9) 0.0212(10) 0.0192(9) 0.0071(8) -0.0026(7) -0.0009(7)
C18 0.0337(10) 0.0216(10) 0.0197(9) 0.0105(8) -0.0038(8) -0.0007(8)
C19 0.0329(10) 0.0207(10) 0.0204(9) 0.0070(8) -0.0028(8) 0.0016(8)
C20 0.0253(9) 0.0226(10) 0.0221(9) 0.0096(8) -0.0022(7) 0.0012(7)
C21 0.0357(10) 0.0200(10) 0.0200(9) 0.0082(8) -0.0037(8) 0.0015(8)
N1 0.0368(9) 0.0389(10) 0.0185(8) 0.0149(7) -0.0055(7) -0.0111(8)
N2 0.0351(9) 0.0257(9) 0.0181(8) 0.0090(7) -0.0055(7) -0.0024(7)
N3 0.0324(8) 0.0330(9) 0.0195(8) 0.0110(7) -0.0069(7) -0.0089(7)
N4 0.0313(8) 0.0286(9) 0.0222(8) 0.0129(7) -0.0007(7) 0.0008(7)
O1 0.0782(11) 0.0225(8) 0.0246(8) 0.0109(6) -0.0165(7) -0.0059(7)
O2 0.0524(9) 0.0193(7) 0.0215(7) 0.0052(6) -0.0137(6) -0.0022(6)
O3 0.0470(8) 0.0266(7) 0.0250(7) 0.0108(6) -0.0144(6) -0.0060(6)
O4 0.0310(7) 0.0215(7) 0.0293(7) 0.0135(6) -0.0099(6) -0.0032(5)
O5 0.0555(9) 0.0314(8) 0.0186(7) 0.0118(6) -0.0082(7) -0.0098(7)
O6 0.0520(9) 0.0251(8) 0.0248(7) 0.0096(6) -0.0084(7) -0.0119(7)

loop_
_atom_type_symbol
_atom_type_description
_atom_type_scat_dispersion_real
_atom_type_scat_dispersion_imag
_atom_type_scat_source
C C 0.0033 0.0016 'International Tables Vol C Tables 4.2.6.8 and 6.1.1.4'
H H 0.0000 0.0000 'International Tables Vol C Tables 4.2.6.8 and 6.1.1.4'
N N 0.0061 0.0033 'International Tables Vol C Tables 4.2.6.8 and 6.1.1.4'
O O 0.0106 0.0060 'International Tables Vol C Tables 4.2.6.8 and 6.1.1.4'
Zn Zn 0.2839 1.4301 'International Tables Vol C Tables 4.2.6.8 and 6.1.1.4'

loop_
_geom_angle_atom_site_label_1
_geom_angle_atom_site_label_2
_geom_angle_atom_site_label_3
_geom_angle
_geom_angle_site_symmetry_1
_geom_angle_site_symmetry_3
O2 Zn1 O4 113.85(6) 1_545 .
O2 Zn1 N2 97.39(6) 1_545 1_556
O4 Zn1 N2 121.05(6) . 1_556
O2 Zn1 N4 114.35(7) 1_545 .
O4 Zn1 N4 95.90(6) . .
N2 Zn1 N4 115.51(6) 1_556 .
C2 C1 C6 118.85(17) . .
C2 C1 C9 122.84(17) . .
C6 C1 C9 118.27(17) . .
C1 C2 C3 120.91(18) . .
C1 C2 H2 119.5 . .
C3 C2 H2 119.5 . .
C4 C3 C2 119.11(18) . .
C4 C3 C12 120.84(17) . .
C2 C3 C12 120.04(17) . .
C5 C4 C3 120.27(17) . .
C5 C4 H4 119.9 . .
C3 C4 H4 119.9 . .
C6 C5 C4 120.24(18) . .
C6 C5 H5 119.9 . .
C4 C5 H5 119.9 . .
C5 C6 C1 120.61(19) . .
C5 C6 H6 119.7 . .
C1 C6 H6 119.7 . .
N2 C7 N1 111.24(17) . .
N2 C7 H7 124.4 . .
N1 C7 H7 124.4 . .
C9 C8 N2 110.28(18) . .
C9 C8 H8 124.9 . .
N2 C8 H8 124.9 . .
C8 C9 N1 104.96(16) . .
C8 C9 C1 129.84(18) . .
N1 C9 C1 125.20(17) . .
N4 C10 N3 111.56(16) . .
N4 C10 H10 124.2 . .
N3 C10 H10 124.2 . .
C12 C11 N4 109.89(16) . .
C12 C11 H11 125.1 . .
N4 C11 H11 125.1 . .
C11 C12 N3 104.95(16) . .
C11 C12 C3 132.38(17) . .
N3 C12 C3 122.67(17) . .
C18 C13 C14 118.84(17) . .
C18 C13 C19 121.69(16) . .
C14 C13 C19 119.45(16) . .
C15 C14 C13 121.39(17) . .
C15 C14 H14 119.3 . .
C13 C14 H14 119.3 . .
C14 C15 C16 119.10(17) . .
C14 C15 C20 119.98(16) . .
C16 C15 C20 120.78(17) . .
C17 C16 C15 120.14(17) . .
C17 C16 H16 119.9 . .
C15 C16 H16 119.9 . .
C16 C17 C18 120.14(17) . .
C16 C17 C21 119.98(17) . .
C18 C17 C21 119.85(16) . .
C13 C18 C17 120.27(17) . .
C13 C18 H18 119.9 . .
C17 C18 H18 119.9 . .
O1 C19 O2 122.90(17) . .
O1 C19 C13 122.37(16) . .
O2 C19 C13 114.70(16) . .
O3 C20 O4 124.28(17) . .
O3 C20 C15 119.61(17) . .
O4 C20 C15 116.03(15) . .
O6 C21 O5 124.52(17) . .
O6 C21 C17 123.69(17) . .
O5 C21 C17 111.79(16) . .
C7 N1 C9 108.10(16) . .
C7 N1 H1A 126.0 . .
C9 N1 H1A 126.0 . .
C7 N2 C8 105.42(16) . .
C7 N2 Zn1 121.58(13) . 1_554
C8 N2 Zn1 132.76(14) . 1_554
C10 N3 C12 107.96(16) . .
C10 N3 H3 126.0 . .
C12 N3 H3 126.0 . .
C10 N4 C11 105.63(16) . .
C10 N4 Zn1 125.79(14) . .
C11 N4 Zn1 123.44(13) . .
C19 O2 Zn1 119.98(12) . 1_565
C20 O4 Zn1 111.87(11) . .
C21 O5 H5A 119(2) . .

loop_
_geom_bond_atom_site_label_1
_geom_bond_atom_site_label_2
_geom_bond_distance
_geom_bond_site_symmetry_2
Zn1 O2 1.9406(13) 1_545
Zn1 O4 1.9693(13) .
Zn1 N2 1.9927(15) 1_556
Zn1 N4 2.0073(16) .
C1 C2 1.388(3) .
C1 C6 1.394(3) .
C1 C9 1.471(2) .
C2 C3 1.398(3) .
C2 H2 0.9300 .
C3 C4 1.388(3) .
C3 C12 1.466(3) .
C4 C5 1.385(3) .
C4 H4 0.9300 .
C5 C6 1.379(3) .
C5 H5 0.9300 .
C6 H6 0.9300 .
C7 N2 1.310(3) .
C7 N1 1.339(2) .
C7 H7 0.9300 .
C8 C9 1.355(3) .
C8 N2 1.376(2) .
C8 H8 0.9300 .
C9 N1 1.371(2) .
C10 N4 1.318(3) .
C10 N3 1.330(3) .
C10 H10 0.9300 .
C11 C12 1.362(3) .
C11 N4 1.380(2) .
C11 H11 0.9300 .
C12 N3 1.387(2) .
C13 C18 1.391(3) .
C13 C14 1.392(3) .
C13 C19 1.501(3) .
C14 C15 1.386(3) .
C14 H14 0.9300 .
C15 C16 1.392(3) .
C15 C20 1.506(2) .
C16 C17 1.388(3) .
C16 H16 0.9300 .
C17 C18 1.391(3) .
C17 C21 1.500(2) .
C18 H18 0.9300 .
C19 O1 1.241(2) .
C19 O2 1.271(2) .
C20 O3 1.243(2) .
C20 O4 1.272(2) .
C21 O6 1.212(2) .
C21 O5 1.311(2) .
N1 H1A 0.8600 .
N2 Zn1 1.9926(15) 1_554
N3 H3 0.8600 .
O2 Zn1 1.9405(13) 1_565
O5 H5A 0.86(4) .

loop_
_geom_torsion_atom_site_label_1
_geom_torsion_atom_site_label_2
_geom_torsion_atom_site_label_3
_geom_torsion_atom_site_label_4
_geom_torsion
_geom_torsion_site_symmetry_1
_geom_torsion_site_symmetry_2
_geom_torsion_site_symmetry_3
_geom_torsion_site_symmetry_4
C6 C1 C2 C3 0.4(3) . . . .
C9 C1 C2 C3 -177.48(18) . . . .
C1 C2 C3 C4 0.3(3) . . . .
C1 C2 C3 C12 -179.99(18) . . . .
C2 C3 C4 C5 -0.5(3) . . . .
C12 C3 C4 C5 179.83(19) . . . .
C3 C4 C5 C6 -0.1(3) . . . .
C4 C5 C6 C1 0.9(3) . . . .
C2 C1 C6 C5 -1.0(3) . . . .
C9 C1 C6 C5 176.99(19) . . . .
N2 C8 C9 N1 0.0(2) . . . .
N2 C8 C9 C1 -179.63(19) . . . .
C2 C1 C9 C8 176.8(2) . . . .
C6 C1 C9 C8 -1.1(3) . . . .
C2 C1 C9 N1 -2.8(3) . . . .
C6 C1 C9 N1 179.3(2) . . . .
N4 C11 C12 N3 0.0(2) . . . .
N4 C11 C12 C3 -179.9(2) . . . .
C4 C3 C12 C11 -175.0(2) . . . .
C2 C3 C12 C11 5.3(3) . . . .
C4 C3 C12 N3 5.1(3) . . . .
C2 C3 C12 N3 -174.58(18) . . . .
C18 C13 C14 C15 1.8(3) . . . .
C19 C13 C14 C15 -176.78(17) . . . .
C13 C14 C15 C16 -2.6(3) . . . .
C13 C14 C15 C20 173.06(18) . . . .
C14 C15 C16 C17 0.4(3) . . . .
C20 C15 C16 C17 -175.28(17) . . . .
C15 C16 C17 C18 2.7(3) . . . .
C15 C16 C17 C21 -175.52(17) . . . .
C14 C13 C18 C17 1.3(3) . . . .
C19 C13 C18 C17 179.85(18) . . . .
C16 C17 C18 C13 -3.5(3) . . . .
C21 C17 C18 C13 174.66(17) . . . .
C18 C13 C19 O1 2.7(3) . . . .
C14 C13 C19 O1 -178.8(2) . . . .
C18 C13 C19 O2 -175.48(18) . . . .
C14 C13 C19 O2 3.0(3) . . . .
C14 C15 C20 O3 -10.5(3) . . . .
C16 C15 C20 O3 165.11(18) . . . .
C14 C15 C20 O4 172.71(17) . . . .
C16 C15 C20 O4 -11.7(3) . . . .
C16 C17 C21 O6 29.6(3) . . . .
C18 C17 C21 O6 -148.6(2) . . . .
C16 C17 C21 O5 -151.56(18) . . . .
C18 C17 C21 O5 30.2(3) . . . .
N2 C7 N1 C9 -0.5(3) . . . .
C8 C9 N1 C7 0.3(2) . . . .
C1 C9 N1 C7 180.0(2) . . . .
N1 C7 N2 C8 0.5(3) . . . .
N1 C7 N2 Zn1 175.66(14) . . . 1_554
C9 C8 N2 C7 -0.3(3) . . . .
C9 C8 N2 Zn1 -174.68(15) . . . 1_554
N4 C10 N3 C12 -0.2(2) . . . .
C11 C12 N3 C10 0.1(2) . . . .
C3 C12 N3 C10 -179.98(18) . . . .
N3 C10 N4 C11 0.2(2) . . . .
N3 C10 N4 Zn1 -154.93(14) . . . .
C12 C11 N4 C10 -0.1(2) . . . .
C12 C11 N4 Zn1 155.73(14) . . . .
O2 Zn1 N4 C10 -139.11(16) 1_545 . . .
O4 Zn1 N4 C10 101.36(17) . . . .
N2 Zn1 N4 C10 -27.24(19) 1_556 . . .
O2 Zn1 N4 C11 69.95(16) 1_545 . . .
O4 Zn1 N4 C11 -49.58(16) . . . .
N2 Zn1 N4 C11 -178.18(15) 1_556 . . .
O1 C19 O2 Zn1 5.0(3) . . . 1_565
C13 C19 O2 Zn1 -176.86(12) . . . 1_565
O3 C20 O4 Zn1 -37.4(2) . . . .
C15 C20 O4 Zn1 139.17(13) . . . .
O2 Zn1 O4 C20 -171.77(12) 1_545 . . .
N2 Zn1 O4 C20 72.74(14) 1_556 . . .
N4 Zn1 O4 C20 -51.84(14) . . . .
